data_1574940
loop_
_publ_author_name
'Song, Yanqing'
'Tsuji, Yuta'
'Sugimoto, Kunihisa'
'Kikuchi, Takashi'
'Shi, Yuxin'
'Murakami, Yusuke'
'Hiramatsu, Kotaro'
'Le Ouay, Benjamin'
'Ohba, Masaaki'
'Ohtani, Ryo'

_publ_section_title
;
 A ferroelectric proton conductor with colossal polarization induced by
 in-plane symmetry breaking in a two-dimensional coordination polymer.
;
_journal_issue 29
_journal_name_full 'Chemical science'
_journal_page_first 13413
_journal_page_last 13421
_journal_paper_doi 10.1039/d4sc08700c
_journal_volume 16
_journal_year 2025
_chemical_formula_moiety 'C38 H28 Mn2 N10 O4 Re'
_chemical_formula_sum 'C38 H28 Mn2 N10 O4 Re'
_chemical_formula_weight 984.78
_space_group_crystal_system tetragonal
_space_group_IT_number 85
_space_group_name_Hall '-P 4a'
_space_group_name_H-M_alt 'P 4/n :2'
_atom_sites_solution_hydrogens geom
_audit_creation_date 2024-11-19
_audit_creation_method
;
Olex2 1.5
(compiled 2024.02.16 svn.r378c4104 for OlexSys, GUI svn.r6928)
;
_audit_update_record
;
2024-12-16 deposited with the CCDC.	2025-06-02 downloaded from the CCDC.
;
_cell_angle_alpha 90
_cell_angle_beta 90
_cell_angle_gamma 90
_cell_formula_units_Z 4
_cell_length_a 14.3742(3)
_cell_length_b 14.3742(3)
_cell_length_c 18.1157(6)
_cell_measurement_reflns_used 11106
_cell_measurement_temperature 170
_cell_measurement_theta_max 30.1470
_cell_measurement_theta_min 2.6370
_cell_volume 3743.02(17)
_computing_cell_refinement 'CrysAlisPro 1.171.39.46e (Rigaku OD, 2018)'
_computing_data_collection 'CrysAlisPro 1.171.39.46e (Rigaku OD, 2018)'
_computing_data_reduction 'CrysAlisPro 1.171.39.46e (Rigaku OD, 2018)'
_computing_molecular_graphics 'Olex2 1.5 (Dolomanov et al., 2009)'
_computing_publication_material 'Olex2 1.5 (Dolomanov et al., 2009)'
_computing_structure_refinement 'SHELXL 2018/3 (Sheldrick, 2015)'
_computing_structure_solution 'SHELXT 2018/2 (Sheldrick, 2018)'
_diffrn_ambient_temperature 170
_diffrn_measured_fraction_theta_full 0.999
_diffrn_measured_fraction_theta_max 0.876
_diffrn_measurement_details
;
List of Runs (angles in degrees, time in seconds):

  # Type    Start    End  Width  t~exp~   \w     \q     \k     \f   Frames
#--------------------------------------------------------------------------
  1  \w    -69.00 -44.00   0.50    2.00    --  -10.20  45.00  30.00   50
  2  \w     20.00  60.00   0.50    2.00    --  -10.20  45.00  30.00   80
  3  \w    -99.00   7.00   0.50    2.00    --  -10.20  45.00  60.00  212
;
_diffrn_measurement_device 'four-circle diffractometer'
_diffrn_measurement_device_type 'XtaLAB AFC10 (RCD3): fixed-chi single'
_diffrn_measurement_method '\w scans'
_diffrn_radiation_type MoK\a
_diffrn_radiation_wavelength 0.71073
_diffrn_reflns_av_R_equivalents 0.0241
_diffrn_reflns_av_unetI/netI 0.0254
_diffrn_reflns_Laue_measured_fraction_full 0.999
_diffrn_reflns_Laue_measured_fraction_max 0.876
_diffrn_reflns_limit_h_max 18
_diffrn_reflns_limit_h_min -20
_diffrn_reflns_limit_k_max 12
_diffrn_reflns_limit_k_min -18
_diffrn_reflns_limit_l_max 20
_diffrn_reflns_limit_l_min -26
_diffrn_reflns_number 20197
_diffrn_reflns_point_group_measured_fraction_full 0.999
_diffrn_reflns_point_group_measured_fraction_max 0.876
_diffrn_reflns_theta_full 25.242
_diffrn_reflns_theta_max 30.980
_diffrn_reflns_theta_min 2.298
_exptl_absorpt_coefficient_mu 3.946
_exptl_absorpt_correction_T_max 1.00000
_exptl_absorpt_correction_T_min 0.71834
_exptl_absorpt_correction_type multi-scan
_exptl_absorpt_process_details
;
CrysAlisPro 1.171.39.46e (Rigaku Oxford Diffraction, 2018)
Empirical absorption correction using spherical harmonics,
 implemented in SCALE3 ABSPACK scaling algorithm.
;
_exptl_crystal_colour brown
_exptl_crystal_density_diffrn 1.748
_exptl_crystal_description block
_exptl_crystal_F_000 1932
_exptl_crystal_size_max 0.3
_exptl_crystal_size_mid 0.3
_exptl_crystal_size_min 0.2
_refine_diff_density_max 4.520
_refine_diff_density_min -3.427
_refine_diff_density_rms 0.205
_refine_ls_extinction_coef 0.0040(3)
_refine_ls_extinction_expression Fc^*^=kFc[1+0.001xFc^2^\l^3^/sin(2\q)]^-1/4^
_refine_ls_extinction_method 'SHELXL-2018/3 (Sheldrick 2018)'
_refine_ls_goodness_of_fit_ref 1.138
_refine_ls_hydrogen_treatment constr
_refine_ls_matrix_type full
_refine_ls_number_parameters 349
_refine_ls_number_reflns 5240
_refine_ls_number_restraints 352
_refine_ls_restrained_S_all 1.145
_refine_ls_R_factor_all 0.0626
_refine_ls_R_factor_gt 0.0574
_refine_ls_shift/su_max 0.001
_refine_ls_shift/su_mean 0.000
_refine_ls_structure_factor_coef Fsqd
_refine_ls_weighting_details 'w=1/[\s^2^(Fo^2^)+(0.0512P)^2^+33.8877P] where P=(Fo^2^+2Fc^2^)/3'
_refine_ls_weighting_scheme calc
_refine_ls_wR_factor_gt 0.1446
_refine_ls_wR_factor_ref 0.1469
_reflns_Friedel_coverage 0.000
_reflns_number_gt 4727
_reflns_number_total 5240
_reflns_threshold_expression 'I > 2\s(I)'
_cod_data_source_file d4sc08700c2.cif
_cod_data_source_block mnremecn_170_c_2
_cod_depositor_comments 'Adding full bibliography for 1574937--1574947.cif.'
_cod_original_cell_volume 3743.0(2)
_cod_original_sg_symbol_H-M 'P 4/n'
_cod_database_code 1574940
_shelx_shelxl_version_number 2018/3
_shelx_space_group_comment
;
The symmetry employed for this shelxl refinement is uniquely defined
by the following loop, which should always be used as a source of
symmetry information in preference to the above space-group names.
They are only intended as comments.
;
_olex2_refinement_description
;
1. Twinned data refinement
 Scales: 0.499(3)
 0.501(3)
2. Fixed Uiso
 At 1.2 times of:
  All C(H) groups, All C(H,H) groups, All C(H,H,H,H) groups
3. Restrained distances
 N8-C21
 1.14 with sigma of 0.02
 N7-C19
 1.14 with sigma of 0.02
 C21-N8
 1.137 with sigma of 0.01
 C22-N8
 2.593 with sigma of 0.02
 C19-N7
 1.137 with sigma of 0.01
 C19-C20
 1.456 with sigma of 0.01
 C20-N7
 2.593 with sigma of 0.02
 C21-C22
 1.456 with sigma of 0.01
 N8-C22
 2.59 with sigma of 0.04
 N7-C20
 2.59 with sigma of 0.04
 Re1-C17 \\sim Re1-C17A
 with sigma of 0.02
 Re2-C18 \\sim Re2-C18A
 with sigma of 0.02
 C17-N3 \\sim C17A-N3A
 with sigma of 0.02
 Mn1-C17 \\sim Mn1-C17A
 with sigma of 0.04
 Mn1-N4 \\sim Mn1-N4A
 with sigma of 0.02
 C18-N4 \\sim C18A-N4A
 with sigma of 0.02
 Mn1-N3 \\sim Mn1-N3A
 with sigma of 0.02
 Re2-N4 \\sim Re2-N4A
 with sigma of 0.04
 Mn1-C18 \\sim Mn1-C18A
 with sigma of 0.04
 N2-C9 \\sim N2A-C9A
 with sigma of 0.02
 Mn1-N2 \\sim Mn1-N2A
 with sigma of 0.02
 N2-C10 \\sim N2A-C10A
 with sigma of 0.02
 Mn1-C9 \\sim Mn1-C9A
 with sigma of 0.04
 N1-C9 \\sim N1-C9A
 with sigma of 0.04
 Re1-N3 \\sim Re1-N3A
 with sigma of 0.04
 C10-C9 \\sim C10A-C9A
 with sigma of 0.04
 N2-C11 \\sim N2A-C11A
 with sigma of 0.04
 C9A-C8 \\sim C9-C8
 with sigma of 0.02
 Re2-N8 \\sim Re1-N7
 with sigma of 0.02
 C16-C11 \\sim C16-C11A
 with sigma of 0.02
 C14-C13 \\sim C14-C13A
 with sigma of 0.02
 C11-C10 \\sim C11A-C10A
 with sigma of 0.02
 C11-C12 \\sim C11A-C12A
 with sigma of 0.02
 C13-C12 \\sim C13A-C12A
 with sigma of 0.02
 Mn1-C10 \\sim Mn1-C10A
 with sigma of 0.04
 C16-C10 \\sim C16-C10A
 with sigma of 0.04
 C16-C12 \\sim C16-C12A
 with sigma of 0.04
 C14-C12 \\sim C14-C12A
 with sigma of 0.04
 C11-C13 \\sim C11A-C13A
 with sigma of 0.04
 C10-C12 \\sim C10A-C12A
 with sigma of 0.04
4. Uiso/Uaniso restraints and constraints
Re1 \\sim C17A \\sim N3A \\sim Mn1: within 2.5A with sigma of 0.01 and sigma
for terminal atoms of 0.02 within 2.5A
C13 \\sim C14 \\sim C12 \\sim C11 \\sim C10 \\sim N2 \\sim C9 \\sim N1 \\sim
C8: within 2A with sigma of 0.04 and sigma for terminal atoms of 0.08 within 2A
C14 \\sim C13A \\sim C12A \\sim C11A \\sim C10A \\sim N2A \\sim C9A \\sim C8
\\sim N1: within 2A with sigma of 0.04 and sigma for terminal atoms of 0.08
within 2A
Re2 \\sim N8 \\sim C21 \\sim C22: within 2.5A with sigma of 0.01 and sigma for
terminal atoms of 0.02 within 2.5A
N7 \\sim C19 \\sim C20: within 2A with sigma of 0.04 and sigma for terminal
atoms of 0.08 within 2A
Re1 \\sim N7 \\sim C19 \\sim C20: within 2.5A with sigma of 0.01 and sigma for
terminal atoms of 0.02 within 2.5A
N5 \\sim Re1: within 2.5A with sigma of 0.01 and sigma for terminal atoms of
0.02 within 2.5A
Re1 \\sim C17 \\sim N3 \\sim Mn1: within 2.5A with sigma of 0.01 and sigma for
terminal atoms of 0.02 within 2.5A
Re2 \\sim C18 \\sim N4 \\sim Mn1: within 2.5A with sigma of 0.01 and sigma for
terminal atoms of 0.02 within 2.5A
Re2 \\sim C18A \\sim N4A \\sim Mn1: within 2.5A with sigma of 0.01 and sigma
for terminal atoms of 0.02 within 2.5A
Uanis(C17A) \\sim Ueq, Uanis(N3A) \\sim Ueq, Uanis(N3) \\sim Ueq, Uanis(C17)
\\sim Ueq: with sigma of 0.005 and sigma for terminal atoms of 0.01
Uanis(C8) \\sim Ueq: with sigma of 0.01 and sigma for terminal atoms of 0.02
5. Rigid body (RIGU) restrains
 N2, C11, C12, C13, C9, C10
 with sigma for 1-2 distances of 0.004 and sigma for 1-3 distances of 0.004
 N2A, C9A, C11A, C12A, C13A, C8, C10A
 with sigma for 1-2 distances of 0.004 and sigma for 1-3 distances of 0.004
 N8, C21, C22
 with sigma for 1-2 distances of 0.004 and sigma for 1-3 distances of 0.004
 N7, C19, C20
 with sigma for 1-2 distances of 0.004 and sigma for 1-3 distances of 0.004
6. Others
 Sof(H14A)=Sof(N2A)=Sof(C11A)=Sof(C13A)=Sof(H13A)=Sof(C10A)=Sof(H10A)=
 Sof(C12A)=Sof(H12A)=Sof(C9A)=Sof(H9AA)=Sof(H9AB)=Sof(H8BC)=Sof(H8BD)=Sof(C17A)=
 Sof(N3A)=Sof(N4A)=Sof(C18A)=1-FVAR(1)
 Sof(N2)=Sof(H14)=Sof(C18)=Sof(N4)=Sof(C17)=Sof(C11)=Sof(N3)=Sof(C13)=Sof(H13)=
 Sof(C10)=Sof(H10)=Sof(C12)=Sof(H12)=Sof(C9)=Sof(H9A)=Sof(H9B)=Sof(H8AA)=
 Sof(H8AB)=FVAR(1)
7.a Secondary CH2 refined with riding coordinates:
 C9(H9A,H9B), C9A(H9AA,H9AB), C8(H8AA,H8AB), C8(H8BC,H8BD)
7.b Aromatic/amide H refined with riding coordinates:
 C14(H14), C14(H14A), C15(H15), C2(H2), C13(H13), C4(H4), C7(H7), C5(H5),
 C3(H3), C10(H10), C12(H12), C13A(H13A), C10A(H10A), C12A(H12A)
;
_olex2_submission_special_instructions 'No special instructions were received'
_oxdiff_exptl_absorpt_empirical_details
;
Empirical correction (ABSPACK) includes:
- Absorption correction using spherical harmonics
- Frame scaling
;

loop_
_space_group_symop_operation_xyz
'x, y, z'
'-x+1/2, -y+1/2, z'
'-y+1/2, x, z'
'y, -x+1/2, z'
'-x, -y, -z'
'x-1/2, y-1/2, -z'
'y-1/2, -x, -z'
'-y, x-1/2, -z'

loop_
_atom_site_label
_atom_site_type_symbol
_atom_site_fract_x
_atom_site_fract_y
_atom_site_fract_z
_atom_site_U_iso_or_equiv
_atom_site_adp_type
_atom_site_occupancy
_atom_site_site_symmetry_order
_atom_site_calc_flag
_atom_site_refinement_flags_posn
_atom_site_refinement_flags_adp
_atom_site_refinement_flags_occupancy
_atom_site_disorder_assembly
_atom_site_disorder_group
Re2 Re 0.250000 0.250000 0.66800(5) 0.0577(2) Uani 1 4 d DS TU P . .
Re1 Re 0.750000 0.750000 0.83145(3) 0.01789(14) Uani 1 4 d DS TU P . .
Mn1 Mn 0.44827(9) 0.55165(9) 0.75030(7) 0.0248(2) Uani 1 1 d D U . . .
O2 O 0.4166(7) 0.6450(8) 0.6801(4) 0.079(4) Uani 1 1 d . . . . .
C16 C 0.4479(10) 0.6572(10) 0.6126(7) 0.067(4) Uani 1 1 d D . . . .
N2 N 0.5255(16) 0.4800(13) 0.6757(8) 0.036(4) Uani 0.406(11) 1 d D U P A 1
C14 C 0.4368(8) 0.7362(9) 0.4985(7) 0.049(3) Uani 1 1 d D U . . .
H14 H 0.420612 0.793254 0.475272 0.059 Uiso 0.406(11) 1 calc R U P A 1
H14A H 0.399350 0.772093 0.465956 0.059 Uiso 0.594(11) 1 calc R U P A 2
C18 C 0.303(2) 0.3682(17) 0.7146(15) 0.050(4) Uani 0.406(11) 1 d D U P A 1
N4 N 0.3391(14) 0.4378(13) 0.7282(12) 0.042(3) Uani 0.406(11) 1 d D U P A 1
C17 C 0.6287(10) 0.6825(13) 0.8015(12) 0.014(3) Uani 0.406(11) 1 d D U P A 1
O1 O 0.3588(4) 0.5864(4) 0.8193(3) 0.0274(12) Uani 1 1 d . . . . .
C11 C 0.4930(17) 0.5815(13) 0.5723(9) 0.031(4) Uani 0.406(11) 1 d D U P A 1
N1 N 0.4957(6) 0.4506(6) 0.8118(5) 0.0376(18) Uani 1 1 d D U . . .
C15 C 0.4063(8) 0.7198(7) 0.5671(6) 0.039(2) Uani 1 1 d . . . . .
H15 H 0.353615 0.753010 0.584532 0.046 Uiso 1 1 calc R U . . .
C1 C 0.3467(5) 0.5549(5) 0.8872(4) 0.0234(15) Uani 1 1 d . . . . .
C2 C 0.2781(6) 0.5963(7) 0.9321(5) 0.0313(18) Uani 1 1 d . . . . .
H2 H 0.241177 0.645790 0.913498 0.038 Uiso 1 1 calc R U . . .
N3 N 0.5613(11) 0.6478(12) 0.7820(12) 0.025(3) Uani 0.406(11) 1 d D U P A 1
C6 C 0.3989(8) 0.4795(7) 0.9183(5) 0.039(2) Uani 1 1 d . . . . .
C13 C 0.492(2) 0.6722(16) 0.4599(11) 0.043(6) Uani 0.406(11) 1 d D U P A 1
H13 H 0.507998 0.681018 0.409546 0.051 Uiso 0.406(11) 1 calc R U P A 1
C4 C 0.3139(9) 0.4944(8) 1.0342(6) 0.047(3) Uani 1 1 d . . . . .
H4 H 0.303862 0.475806 1.083905 0.057 Uiso 1 1 calc R U . . .
C7 C 0.4670(9) 0.4312(7) 0.8775(6) 0.052(3) Uani 1 1 d . . . . .
H7 H 0.494596 0.378850 0.900756 0.062 Uiso 1 1 calc R U . . .
C5 C 0.3805(9) 0.4501(8) 0.9901(6) 0.055(3) Uani 1 1 d . . . . .
H5 H 0.413961 0.398642 1.009615 0.067 Uiso 1 1 calc R U . . .
C3 C 0.2648(7) 0.5639(6) 1.0041(5) 0.036(3) Uani 1 1 d . . . . .
H3 H 0.218329 0.592976 1.033406 0.043 Uiso 1 1 calc R U . . .
N5 N 0.750000 0.750000 0.9258(11) 0.069(5) Uani 1 4 d S TU P A .
C10 C 0.5379(15) 0.5000(12) 0.6093(9) 0.032(4) Uani 0.406(11) 1 d D U P A 1
H10 H 0.577855 0.461505 0.580906 0.039 Uiso 0.406(11) 1 calc R U P A 1
N6 N 0.250000 0.250000 0.5808(6) 0.029(2) Uani 1 4 d S T P A .
C12 C 0.520(2) 0.5965(15) 0.4988(11) 0.044(6) Uani 0.406(11) 1 d D U P A 1
H12 H 0.560215 0.552508 0.475626 0.053 Uiso 0.406(11) 1 calc R U P A 1
C9 C 0.555(2) 0.3864(16) 0.6990(11) 0.072(9) Uani 0.406(11) 1 d D U P A 1
H9A H 0.506031 0.339902 0.686896 0.086 Uiso 0.406(11) 1 calc R U P A 1
H9B H 0.613281 0.368199 0.674445 0.086 Uiso 0.406(11) 1 calc R U P A 1
N8 N 0.250000 0.250000 0.7927(8) 0.086(4) Uani 1 4 d DS TU P A .
C21 C 0.250000 0.250000 0.8549(8) 0.068(4) Uani 1 4 d DS TU P . .
C22 C 0.250000 0.250000 0.9352(9) 0.119(9) Uani 1 4 d DS TU P A .
N7 N 0.750000 0.750000 0.7054(8) 0.073(4) Uani 1 4 d DS TU P A .
C19 C 0.750000 0.750000 0.6426(9) 0.091(5) Uani 1 4 d DS TU P . .
C20 C 0.750000 0.750000 0.5623(10) 0.141(10) Uani 1 4 d DS TU P A .
N2A N 0.5651(8) 0.5200(9) 0.6918(7) 0.029(2) Uani 0.594(11) 1 d D U P A 2
C11A C 0.5378(11) 0.6202(12) 0.5873(8) 0.037(3) Uani 0.594(11) 1 d D U P A 2
C13A C 0.5235(13) 0.7016(16) 0.4731(10) 0.050(5) Uani 0.594(11) 1 d D U P A 2
H13A H 0.548367 0.721168 0.427081 0.060 Uiso 0.594(11) 1 calc R U P A 2
C10A C 0.5928(11) 0.5504(12) 0.6310(8) 0.040(3) Uani 0.594(11) 1 d D U P A 2
H10A H 0.650342 0.528639 0.611741 0.048 Uiso 0.594(11) 1 calc R U P A 2
C12A C 0.5704(14) 0.6397(15) 0.5163(10) 0.055(5) Uani 0.594(11) 1 d D U P A 2
H12A H 0.624876 0.609926 0.498273 0.066 Uiso 0.594(11) 1 calc R U P A 2
C9A C 0.6235(10) 0.4519(10) 0.7300(8) 0.031(3) Uani 0.594(11) 1 d D U P A 2
H9AA H 0.656488 0.412966 0.693329 0.037 Uiso 0.594(11) 1 calc R U P A 2
H9AB H 0.670680 0.484683 0.760142 0.037 Uiso 0.594(11) 1 calc R U P A 2
C8 C 0.5672(9) 0.3931(7) 0.7773(6) 0.055(3) Uani 1 1 d D U . . .
H8AA H 0.629158 0.420083 0.787727 0.066 Uiso 0.406(11) 1 calc R U P A 1
H8AB H 0.565321 0.329940 0.799087 0.066 Uiso 0.406(11) 1 calc R U P A 1
H8BC H 0.606596 0.363862 0.815654 0.066 Uiso 0.594(11) 1 calc R U P A 2
H8BD H 0.537793 0.343102 0.747799 0.066 Uiso 0.594(11) 1 calc R U P A 2
C17A C 0.6230(7) 0.6813(9) 0.8267(8) 0.017(2) Uani 0.594(11) 1 d D U P A 2
N3A N 0.5521(7) 0.6442(8) 0.8139(7) 0.021(2) Uani 0.594(11) 1 d D U P A 2
N4A N 0.3611(11) 0.4498(11) 0.6843(9) 0.047(3) Uani 0.594(11) 1 d D U P A 2
C18A C 0.3195(14) 0.3794(12) 0.6782(11) 0.048(3) Uani 0.594(11) 1 d D U P A 2

loop_
_atom_site_aniso_label
_atom_site_aniso_U_11
_atom_site_aniso_U_22
_atom_site_aniso_U_33
_atom_site_aniso_U_23
_atom_site_aniso_U_13
_atom_site_aniso_U_12
Re2 0.0605(3) 0.0605(3) 0.0522(4) 0.000 0.000 0.000
Re1 0.01008(14) 0.01008(14) 0.0335(3) 0.000 0.000 0.000
Mn1 0.0180(5) 0.0239(6) 0.0326(5) -0.0019(5) 0.0022(5) 0.0009(4)
O2 0.080(6) 0.123(9) 0.033(4) 0.026(5) 0.017(4) 0.079(6)
C16 0.071(8) 0.072(9) 0.059(7) 0.021(7) 0.019(7) 0.046(7)
N2 0.046(10) 0.030(8) 0.033(7) 0.002(6) 0.006(7) 0.008(7)
C14 0.063(6) 0.028(9) 0.056(5) 0.003(4) 0.001(5) 0.002(4)
C18 0.048(7) 0.060(7) 0.042(7) 0.005(7) 0.007(7) -0.007(7)
N4 0.035(6) 0.048(7) 0.043(7) 0.003(6) 0.007(6) -0.013(6)
C17 0.010(4) 0.011(4) 0.020(4) 0.003(4) 0.000(4) -0.005(3)
O1 0.014(2) 0.027(3) 0.041(3) 0.000(2) 0.004(2) 0.0004(19)
C11 0.043(11) 0.026(8) 0.025(7) -0.004(6) -0.011(7) 0.008(8)
N1 0.041(4) 0.024(3) 0.048(4) 0.004(3) 0.018(3) 0.010(3)
C15 0.037(5) 0.035(4) 0.044(5) -0.003(4) -0.004(4) 0.005(3)
C1 0.017(3) 0.022(3) 0.031(4) -0.010(3) 0.003(3) -0.008(3)
C2 0.017(3) 0.032(4) 0.045(5) -0.015(4) 0.006(3) -0.004(3)
N3 0.024(4) 0.022(4) 0.030(4) 0.006(4) 0.004(4) -0.003(3)
C6 0.046(5) 0.030(4) 0.040(5) 0.010(4) 0.022(4) 0.003(4)
C13 0.071(16) 0.028(10) 0.030(10) -0.005(7) 0.004(11) 0.015(10)
C4 0.058(6) 0.045(5) 0.038(5) 0.005(4) 0.028(5) -0.006(5)
C7 0.071(7) 0.030(5) 0.054(6) 0.020(4) 0.035(5) 0.029(5)
C5 0.079(8) 0.039(5) 0.048(6) 0.018(5) 0.038(6) 0.016(5)
C3 0.029(8) 0.038(4) 0.040(4) -0.016(4) 0.015(4) -0.005(3)
N5 0.076(7) 0.076(7) 0.056(10) 0.000 0.000 0.000
C10 0.041(10) 0.020(7) 0.035(7) -0.001(6) 0.008(7) 0.012(7)
N6 0.028(3) 0.028(3) 0.032(6) 0.000 0.000 0.000
C12 0.070(15) 0.035(10) 0.027(7) -0.006(7) -0.003(9) 0.018(10)
C9 0.090(18) 0.054(12) 0.070(15) 0.029(11) 0.050(14) 0.047(12)
N8 0.094(5) 0.094(5) 0.070(6) 0.000 0.000 0.000
C21 0.073(6) 0.073(6) 0.057(7) 0.000 0.000 0.000
C22 0.144(13) 0.144(13) 0.070(9) 0.000 0.000 0.000
N7 0.076(5) 0.076(5) 0.065(7) 0.000 0.000 0.000
C19 0.100(7) 0.100(7) 0.073(8) 0.000 0.000 0.000
C20 0.167(14) 0.167(14) 0.090(10) 0.000 0.000 0.000
N2A 0.029(5) 0.023(5) 0.036(5) -0.004(4) 0.001(4) 0.009(4)
C11A 0.031(7) 0.039(8) 0.041(7) 0.005(6) 0.012(6) 0.009(6)
C13A 0.054(11) 0.053(11) 0.042(9) 0.004(8) 0.005(8) 0.004(8)
C10A 0.040(7) 0.041(8) 0.038(6) -0.003(5) 0.007(5) 0.010(6)
C12A 0.058(11) 0.059(11) 0.049(8) 0.011(8) 0.024(8) 0.019(9)
C9A 0.032(6) 0.025(6) 0.036(6) -0.005(5) 0.000(5) 0.012(5)
C8 0.065(6) 0.039(5) 0.061(5) 0.022(4) 0.027(5) 0.031(4)
C17A 0.012(3) 0.016(4) 0.021(4) 0.001(3) 0.008(3) -0.005(3)
N3A 0.017(3) 0.020(3) 0.025(4) 0.001(3) 0.005(3) -0.002(3)
N4A 0.048(6) 0.055(6) 0.040(6) -0.019(5) -0.012(5) -0.006(5)
C18A 0.050(6) 0.057(6) 0.036(6) -0.026(5) -0.020(5) 0.004(5)

loop_
_atom_type_symbol
_atom_type_description
_atom_type_scat_dispersion_real
_atom_type_scat_dispersion_imag
_atom_type_scat_source
C C 0.0033 0.0016 'International Tables Vol C Tables 4.2.6.8 and 6.1.1.4'
H H 0.0000 0.0000 'International Tables Vol C Tables 4.2.6.8 and 6.1.1.4'
Mn Mn 0.3368 0.7283 'International Tables Vol C Tables 4.2.6.8 and 6.1.1.4'
N N 0.0061 0.0033 'International Tables Vol C Tables 4.2.6.8 and 6.1.1.4'
O O 0.0106 0.0060 'International Tables Vol C Tables 4.2.6.8 and 6.1.1.4'
Re Re -1.0185 7.2310 'International Tables Vol C Tables 4.2.6.8 and 6.1.1.4'

loop_
_geom_angle_atom_site_label_1
_geom_angle_atom_site_label_2
_geom_angle_atom_site_label_3
_geom_angle
_geom_angle_site_symmetry_1
_geom_angle_site_symmetry_3
_geom_angle_publ_flag
C18 Re2 C18 80.2(6) 4 2 ?
C18 Re2 C18 131.2(17) 2 . ?
C18 Re2 C18 131.2(17) 4 3 ?
C18 Re2 C18 80.2(6) 3 . ?
C18 Re2 C18 80.2(6) 4 . ?
C18 Re2 C18 80.2(6) 2 3 ?
C18 Re2 N8 65.6(8) 3 . ?
C18 Re2 N8 65.6(8) 4 . ?
C18 Re2 N8 65.6(8) 2 . ?
C18 Re2 N8 65.6(8) . . ?
C18 Re2 C18A 91.7(12) . 4 ?
C18 Re2 C18A 19.8(8) 4 4 ?
C18 Re2 C18A 150.3(11) . 2 ?
C18 Re2 C18A 91.7(12) 2 3 ?
C18 Re2 C18A 150.3(11) 4 3 ?
C18 Re2 C18A 150.3(11) 3 4 ?
C18 Re2 C18A 19.8(8) 3 3 ?
C18 Re2 C18A 19.8(8) 2 2 ?
C18 Re2 C18A 84.2(11) 2 4 ?
C18 Re2 C18A 84.2(11) 3 2 ?
C18 Re2 C18A 91.7(12) 4 2 ?
C18 Re2 C18A 84.2(11) . 3 ?
N6 Re2 C18 114.4(8) . 4 ?
N6 Re2 C18 114.4(8) . . ?
N6 Re2 C18 114.4(8) . 3 ?
N6 Re2 C18 114.4(8) . 2 ?
N6 Re2 N8 180.0 . . ?
N6 Re2 C18A 95.0(5) . 3 ?
N6 Re2 C18A 95.0(5) . 4 ?
N6 Re2 C18A 95.0(5) . . ?
N6 Re2 C18A 95.0(5) . 2 ?
C18A Re2 N8 85.0(5) . . ?
C18A Re2 N8 85.0(5) 2 . ?
C18A Re2 N8 85.0(5) 3 . ?
C18A Re2 N8 85.0(5) 4 . ?
C18A Re2 C18A 89.56(10) 4 . ?
C18A Re2 C18A 169.9(11) 4 3 ?
C18A Re2 C18A 169.9(11) 2 . ?
C18A Re2 C18A 89.56(10) 2 3 ?
C18A Re2 C18A 89.56(10) 3 . ?
C18A Re2 C18A 89.56(9) 2 4 ?
C17 Re1 C17 149.6(12) . 2_665 ?
C17 Re1 C17 86.1(3) 2_665 3_655 ?
C17 Re1 C17 86.1(3) . 3_655 ?
C17 Re1 C17 149.6(12) 3_655 4_565 ?
C17 Re1 C17 86.1(3) . 4_565 ?
C17 Re1 C17 86.1(3) 2_665 4_565 ?
C17 Re1 N7 74.8(6) 4_565 . ?
C17 Re1 N7 74.8(6) . . ?
C17 Re1 N7 74.8(6) 3_655 . ?
C17 Re1 N7 74.8(6) 2_665 . ?
C17 Re1 C17A 162.4(9) 3_655 4_565 ?
C17 Re1 C17A 90.0(8) 4_565 2_665 ?
C17 Re1 C17A 162.4(9) . 2_665 ?
C17 Re1 C17A 12.8(5) 4_565 4_565 ?
C17 Re1 C17A 162.4(9) 4_565 3_655 ?
C17 Re1 C17A 88.7(8) 3_655 2_665 ?
C17 Re1 C17A 88.7(8) . 3_655 ?
C17 Re1 C17A 12.8(5) 3_655 3_655 ?
C17 Re1 C17A 90.0(8) . 4_565 ?
C17 Re1 C17A 88.7(8) 2_665 4_565 ?
C17 Re1 C17A 90.0(8) 2_665 3_655 ?
C17 Re1 C17A 12.8(5) 2_665 2_665 ?
N5 Re1 C17 105.2(6) . 4_565 ?
N5 Re1 C17 105.2(6) . 2_665 ?
N5 Re1 C17 105.2(6) . 3_655 ?
N5 Re1 C17 105.2(6) . . ?
N5 Re1 N7 180.0 . . ?
N5 Re1 C17A 92.4(4) . 3_655 ?
N5 Re1 C17A 92.4(4) . 2_665 ?
N5 Re1 C17A 92.4(4) . 4_565 ?
N5 Re1 C17A 92.4(4) . . ?
C17A Re1 N7 87.6(4) 4_565 . ?
C17A Re1 N7 87.6(4) 3_655 . ?
C17A Re1 N7 87.6(4) . . ?
C17A Re1 N7 87.6(4) 2_665 . ?
C17A Re1 C17A 89.90(4) . 3_655 ?
C17A Re1 C17A 89.90(4) 2_665 3_655 ?
C17A Re1 C17A 175.2(8) . 2_665 ?
C17A Re1 C17A 175.2(8) 4_565 3_655 ?
O2 Mn1 N2 92.5(5) . . ?
O2 Mn1 N4 102.8(7) . . ?
O2 Mn1 N1 171.3(3) . . ?
O2 Mn1 N3 84.7(6) . . ?
O2 Mn1 N2A 90.4(4) . . ?
O2 Mn1 N3A 94.7(5) . . ?
O2 Mn1 N4A 88.3(6) . . ?
N2 Mn1 N4 84.1(9) . . ?
N2 Mn1 N3 95.1(9) . . ?
O1 Mn1 O2 95.4(3) . . ?
O1 Mn1 N2 164.0(7) . . ?
O1 Mn1 N4 80.6(6) . . ?
O1 Mn1 N1 93.3(3) . . ?
O1 Mn1 N3 99.5(6) . . ?
O1 Mn1 N2A 168.1(4) . . ?
O1 Mn1 N3A 87.5(4) . . ?
O1 Mn1 N4A 98.4(5) . . ?
N1 Mn1 N2 79.2(5) . . ?
N1 Mn1 N4 79.0(7) . . ?
N1 Mn1 N3 93.4(6) . . ?
N1 Mn1 N2A 81.0(4) . . ?
N1 Mn1 N3A 85.3(4) . . ?
N1 Mn1 N4A 90.8(5) . . ?
N3 Mn1 N4 172.4(8) . . ?
N2A Mn1 N3A 81.7(5) . . ?
N2A Mn1 N4A 92.1(6) . . ?
N4A Mn1 N3A 173.1(5) . . ?
C16 O2 Mn1 129.3(7) . . ?
O2 C16 C11 121.1(12) . . ?
O2 C16 C15 120.2(10) . . ?
O2 C16 C11A 122.8(11) . . ?
C15 C16 C11 112.6(11) . . ?
C15 C16 C11A 115.9(11) . . ?
C10 N2 Mn1 127.0(12) . . ?
C10 N2 C9 116.5(14) . . ?
C9 N2 Mn1 115.3(12) . . ?
C15 C14 H14 118.9 . . ?
C15 C14 H14A 119.1 . . ?
C15 C14 C13 122.1(13) . . ?
C15 C14 C13A 121.7(13) . . ?
C13 C14 H14 118.9 . . ?
C13A C14 H14A 119.1 . . ?
N4 C18 Re2 167(3) . . ?
C18 N4 Mn1 164(2) . . ?
N3 C17 Re1 176.7(18) . . ?
C1 O1 Mn1 128.6(5) . . ?
C16 C11 C10 123.4(13) . . ?
C12 C11 C16 118.9(15) . . ?
C12 C11 C10 115.1(15) . . ?
C7 N1 Mn1 125.1(6) . . ?
C7 N1 C8 119.9(8) . . ?
C8 N1 Mn1 115.0(6) . . ?
C16 C15 H15 118.8 . . ?
C14 C15 C16 122.5(11) . . ?
C14 C15 H15 118.8 . . ?
O1 C1 C2 119.0(8) . . ?
O1 C1 C6 123.7(7) . . ?
C2 C1 C6 117.3(8) . . ?
C1 C2 H2 120.2 . . ?
C3 C2 C1 119.6(9) . . ?
C3 C2 H2 120.2 . . ?
C17 N3 Mn1 167.1(17) . . ?
C7 C6 C1 122.0(8) . . ?
C5 C6 C1 119.8(9) . . ?
C5 C6 C7 118.2(10) . . ?
C14 C13 H13 122.0 . . ?
C12 C13 C14 116.0(17) . . ?
C12 C13 H13 122.0 . . ?
C5 C4 H4 121.1 . . ?
C3 C4 H4 121.1 . . ?
C3 C4 C5 117.9(10) . . ?
N1 C7 C6 126.9(9) . . ?
N1 C7 H7 116.6 . . ?
C6 C7 H7 116.6 . . ?
C6 C5 C4 121.6(10) . . ?
C6 C5 H5 119.2 . . ?
C4 C5 H5 119.2 . . ?
C2 C3 H3 118.1 . . ?
C4 C3 C2 123.8(9) . . ?
C4 C3 H3 118.1 . . ?
N2 C10 C11 123.4(15) . . ?
N2 C10 H10 118.3 . . ?
C11 C10 H10 118.3 . . ?
C11 C12 H12 119.0 . . ?
C13 C12 C11 121.9(18) . . ?
C13 C12 H12 119.0 . . ?
N2 C9 H9A 110.7 . . ?
N2 C9 H9B 110.7 . . ?
H9A C9 H9B 108.8 . . ?
C8 C9 N2 105.0(15) . . ?
C8 C9 H9A 110.7 . . ?
C8 C9 H9B 110.7 . . ?
C21 N8 Re2 180.0 . . ?
N8 C21 C22 180.0 . . ?
C19 N7 Re1 180.0 . . ?
N7 C19 C20 180.000(11) . . ?
C10A N2A Mn1 130.0(10) . . ?
C10A N2A C9A 117.9(11) . . ?
C9A N2A Mn1 112.0(8) . . ?
C16 C11A C10A 122.7(11) . . ?
C12A C11A C16 120.6(13) . . ?
C12A C11A C10A 116.2(13) . . ?
C14 C13A H13A 120.7 . . ?
C12A C13A C14 118.5(15) . . ?
C12A C13A H13A 120.7 . . ?
N2A C10A C11A 122.0(13) . . ?
N2A C10A H10A 119.0 . . ?
C11A C10A H10A 119.0 . . ?
C11A C12A H12A 120.2 . . ?
C13A C12A C11A 119.5(15) . . ?
C13A C12A H12A 120.2 . . ?
N2A C9A H9AA 109.6 . . ?
N2A C9A H9AB 109.6 . . ?
H9AA C9A H9AB 108.1 . . ?
C8 C9A N2A 110.5(11) . . ?
C8 C9A H9AA 109.6 . . ?
C8 C9A H9AB 109.6 . . ?
N1 C8 H8AA 109.2 . . ?
N1 C8 H8AB 109.2 . . ?
N1 C8 H8BC 110.0 . . ?
N1 C8 H8BD 110.0 . . ?
C9 C8 N1 111.9(13) . . ?
C9 C8 H8AA 109.2 . . ?
C9 C8 H8AB 109.2 . . ?
C9A C8 N1 108.4(9) . . ?
C9A C8 H8BC 110.0 . . ?
C9A C8 H8BD 110.0 . . ?
H8AA C8 H8AB 107.9 . . ?
H8BC C8 H8BD 108.4 . . ?
N3A C17A Re1 171.0(13) . . ?
C17A N3A Mn1 157.3(11) . . ?
C18A N4A Mn1 151.9(16) . . ?
N4A C18A Re2 177.7(17) . . ?

loop_
_geom_bond_atom_site_label_1
_geom_bond_atom_site_label_2
_geom_bond_distance
_geom_bond_site_symmetry_2
_geom_bond_publ_flag
Re2 C18 2.044(19) 4 ?
Re2 C18 2.044(19) . ?
Re2 C18 2.044(19) 2 ?
Re2 C18 2.044(19) 3 ?
Re2 N6 1.579(12) . ?
Re2 N8 2.259(15) . ?
Re2 C18A 2.120(17) 3 ?
Re2 C18A 2.120(17) . ?
Re2 C18A 2.120(17) 2 ?
Re2 C18A 2.120(17) 4 ?
Re1 C17 2.068(11) 4_565 ?
Re1 C17 2.068(11) 2_665 ?
Re1 C17 2.068(11) . ?
Re1 C17 2.068(11) 3_655 ?
Re1 N5 1.71(2) . ?
Re1 N7 2.283(15) . ?
Re1 C17A 2.077(9) 2_665 ?
Re1 C17A 2.077(9) . ?
Re1 C17A 2.077(9) 4_565 ?
Re1 C17A 2.077(9) 3_655 ?
Mn1 O2 1.903(8) . ?
Mn1 N2 2.030(14) . ?
Mn1 N4 2.302(15) . ?
Mn1 O1 1.861(6) . ?
Mn1 N1 1.954(8) . ?
Mn1 N3 2.208(12) . ?
Mn1 N2A 2.038(11) . ?
Mn1 N3A 2.307(10) . ?
Mn1 N4A 2.267(12) . ?
O2 C16 1.315(14) . ?
C16 C11 1.463(19) . ?
C16 C15 1.359(15) . ?
C16 C11A 1.471(17) . ?
N2 C10 1.249(19) . ?
N2 C9 1.47(2) . ?
C14 H14 0.9500 . ?
C14 H14A 0.9500 . ?
C14 C15 1.338(16) . ?
C14 C13 1.40(2) . ?
C14 C13A 1.42(2) . ?
C18 N4 1.15(2) . ?
C17 N3 1.146(15) . ?
O1 C1 1.323(10) . ?
C11 C10 1.50(2) . ?
C11 C12 1.41(2) . ?
N1 C7 1.289(12) . ?
N1 C8 1.460(12) . ?
C15 H15 0.9500 . ?
C1 C2 1.409(11) . ?
C1 C6 1.433(13) . ?
C2 H2 0.9500 . ?
C2 C3 1.399(14) . ?
C6 C7 1.409(13) . ?
C6 C5 1.393(13) . ?
C13 H13 0.9500 . ?
C13 C12 1.36(2) . ?
C4 H4 0.9500 . ?
C4 C5 1.401(14) . ?
C4 C3 1.339(16) . ?
C7 H7 0.9500 . ?
C5 H5 0.9500 . ?
C3 H3 0.9500 . ?
C10 H10 0.9500 . ?
C12 H12 0.9500 . ?
C9 H9A 0.9900 . ?
C9 H9B 0.9900 . ?
C9 C8 1.43(2) . ?
N8 C21 1.126(8) . ?
C21 C22 1.456(9) . ?
N7 C19 1.138(8) . ?
C19 C20 1.454(9) . ?
N2A C10A 1.250(17) . ?
N2A C9A 1.464(16) . ?
C11A C10A 1.503(19) . ?
C11A C12A 1.397(19) . ?
C13A H13A 0.9500 . ?
C13A C12A 1.36(2) . ?
C10A H10A 0.9500 . ?
C12A H12A 0.9500 . ?
C9A H9AA 0.9900 . ?
C9A H9AB 0.9900 . ?
C9A C8 1.450(15) . ?
C8 H8AA 0.9900 . ?
C8 H8AB 0.9900 . ?
C8 H8BC 0.9900 . ?
C8 H8BD 0.9900 . ?
C17A N3A 1.173(13) . ?
N4A C18A 1.18(2) . ?

loop_
_geom_torsion_atom_site_label_1
_geom_torsion_atom_site_label_2
_geom_torsion_atom_site_label_3
_geom_torsion_atom_site_label_4
_geom_torsion
_geom_torsion_site_symmetry_1
_geom_torsion_site_symmetry_2
_geom_torsion_site_symmetry_3
_geom_torsion_site_symmetry_4
_geom_torsion_publ_flag
Re2 C18 N4 Mn1 -69(18) . . . . ?
Mn1 O2 C16 C11 19(2) . . . . ?
Mn1 O2 C16 C15 169.9(10) . . . . ?
Mn1 O2 C16 C11A -23(2) . . . . ?
Mn1 N2 C10 C11 -2(4) . . . . ?
Mn1 N2 C9 C8 -33(3) . . . . ?
Mn1 O1 C1 C2 175.4(5) . . . . ?
Mn1 O1 C1 C6 -5.4(11) . . . . ?
Mn1 N1 C7 C6 -2(2) . . . . ?
Mn1 N1 C8 C9 -31.6(17) . . . . ?
Mn1 N1 C8 C9A 34.5(12) . . . . ?
Mn1 N2A C10A C11A -1(3) . . . . ?
Mn1 N2A C9A C8 27.7(14) . . . . ?
O2 Mn1 O1 C1 -173.0(6) . . . . ?
O2 C16 C11 C10 -23(3) . . . . ?
O2 C16 C11 C12 176(2) . . . . ?
O2 C16 C15 C14 178.4(13) . . . . ?
O2 C16 C11A C10A 12(3) . . . . ?
O2 C16 C11A C12A -176.2(19) . . . . ?
C16 C11 C10 N2 14(4) . . . . ?
C16 C11 C12 C13 -12(4) . . . . ?
C16 C11A C10A N2A 0(3) . . . . ?
C16 C11A C12A C13A 7(3) . . . . ?
N2 Mn1 O1 C1 68(2) . . . . ?
N2 C9 C8 N1 40(3) . . . . ?
C14 C13 C12 C11 3(5) . . . . ?
C14 C13A C12A C11A -7(4) . . . . ?
N4 Mn1 O1 C1 84.8(9) . . . . ?
O1 C1 C2 C3 -179.7(7) . . . . ?
O1 C1 C6 C7 -1.3(15) . . . . ?
O1 C1 C6 C5 -179.1(10) . . . . ?
C11 C16 C15 C14 -29(2) . . . . ?
N1 Mn1 O1 C1 6.6(7) . . . . ?
C15 C16 C11 C10 -175.5(19) . . . . ?
C15 C16 C11 C12 24(3) . . . . ?
C15 C16 C11A C10A -179.8(16) . . . . ?
C15 C16 C11A C12A -8(3) . . . . ?
C15 C14 C13 C12 -7(4) . . . . ?
C15 C14 C13A C12A 9(3) . . . . ?
C1 C2 C3 C4 -0.2(14) . . . . ?
C1 C6 C7 N1 5(2) . . . . ?
C1 C6 C5 C4 -2.1(19) . . . . ?
C2 C1 C6 C7 177.9(10) . . . . ?
C2 C1 C6 C5 0.1(14) . . . . ?
N3 Mn1 O1 C1 -87.5(8) . . . . ?
C6 C1 C2 C3 1.1(12) . . . . ?
C13 C14 C15 C16 21(3) . . . . ?
C7 N1 C8 C9 146.6(17) . . . . ?
C7 N1 C8 C9A -147.3(12) . . . . ?
C7 C6 C5 C4 180.0(13) . . . . ?
C5 C6 C7 N1 -177.0(13) . . . . ?
C5 C4 C3 C2 -1.8(17) . . . . ?
C3 C4 C5 C6 3.0(19) . . . . ?
C10 N2 C9 C8 158(2) . . . . ?
C10 C11 C12 C13 -174(3) . . . . ?
C12 C11 C10 N2 176(3) . . . . ?
C9 N2 C10 C11 165(3) . . . . ?
N2A Mn1 O1 C1 -54(2) . . . . ?
N2A C9A C8 N1 -39.1(13) . . . . ?
C11A C16 C15 C14 10(2) . . . . ?
C13A C14 C15 C16 -11(2) . . . . ?
C10A N2A C9A C8 -153.0(15) . . . . ?
C10A C11A C12A C13A 179(2) . . . . ?
C12A C11A C10A N2A -172(2) . . . . ?
C9A N2A C10A C11A 179.8(15) . . . . ?
C8 N1 C7 C6 -180.0(12) . . . . ?
N3A Mn1 O1 C1 -78.6(7) . . . . ?
N4A Mn1 O1 C1 97.9(7) . . . . ?

loop_
_twin_individual_id
_twin_individual_mass_fraction_refined
1 0.499(3)
2 0.501(3)
